data_7100020
loop_
_publ_author_name
'Gebhard Haberhauer'
'Thomas Oeser'
'Frank Rominger'

_publ_section_title
;
A widely applicable concept for predictable induction of preferred configuration
in C3-symmetric systems
;
_journal_name_full 'Chemical Communications'
_journal_paper_doi 10.1039/b502158h
_journal_year 2005
_chemical_formula_sum 'C53 H64 Cl4 N10 O3'
_chemical_formula_weight 1030.94
_chemical_name_common 'in paper 3d'
_space_group_IT_number 4
_symmetry_cell_setting monoclinic
_symmetry_space_group_name_Hall 'P 2yb'
_symmetry_space_group_name_H-M 'P 1 21 1'
_cell_angle_alpha 90.00
_cell_angle_beta 92.0570(10)
_cell_angle_gamma 90.00
_cell_formula_units_Z 2
_cell_length_a 13.0619(2)
_cell_length_b 15.4301(3)
_cell_length_c 13.67510(10)
_cell_measurement_temperature 200(2)
_cell_volume 2754.39(7)
_diffrn_ambient_temperature 200(2)
_exptl_crystal_density_diffrn 1.243
_cod_depositor_comments
;
The following automatic conversions were performed:
'_symmetry_cell_setting' value 'Monoclinic' changed to 'monoclinic'
according to '/home/saulius/struct/CIF-dictionaries/cif_core.dic'
dictionary named 'cif_core.dic' version 2.4.1 from 2010-06-29.

Automatic conversion script
Id: cif_fix_enum 1527 2010-12-29 10:47:43Z saulius 
;
_cod_original_sg_symbol_H-M 'P 21'
_cod_database_code 7100020

loop_
_symmetry_equiv_pos_as_xyz
'x, y, z'
'-x, y+1/2, -z'

loop_
_atom_site_label
_atom_site_type_symbol
_atom_site_fract_x
_atom_site_fract_y
_atom_site_fract_z
_atom_site_U_iso_or_equiv
_atom_site_adp_type
_atom_site_occupancy
_atom_site_symmetry_multiplicity
_atom_site_calc_flag
_atom_site_refinement_flags
_atom_site_disorder_assembly
_atom_site_disorder_group
N1 N 0.4036(3) 1.2601(3) 0.4034(3) 0.0332(12) Uani 1 1 d . . .
C11 C 0.3491(4) 1.2581(4) -0.0364(4) 0.0358(14) Uani 1 1 d . . .
H11 H 0.4223 1.2389 -0.0354 0.043 Uiso 1 1 calc R . .
C12 C 0.3413(4) 1.3392(3) 0.0240(4) 0.0292(14) Uani 1 1 d . . .
N13 N 0.2536(4) 1.3684(3) 0.0568(3) 0.0354(12) Uani 1 1 d . . .
C14 C 0.2796(5) 1.4429(4) 0.1109(4) 0.0353(15) Uani 1 1 d . . .
C15 C 0.3814(5) 1.4573(4) 0.1096(4) 0.0427(16) Uani 1 1 d . . .
N16 N 0.4214(3) 1.3910(3) 0.0546(3) 0.0348(12) Uani 1 1 d . . .
C17 C 0.5306(4) 1.3714(5) 0.0505(4) 0.0479(18) Uani 1 1 d . . .
H17A H 0.5686 1.4260 0.0400 0.057 Uiso 1 1 calc R . .
H17B H 0.5418 1.3331 -0.0062 0.057 Uiso 1 1 calc R . .
C18 C 0.4495(5) 1.5253(5) 0.1576(5) 0.062(2) Uani 1 1 d . . .
H18A H 0.4088 1.5616 0.2004 0.093 Uiso 1 1 calc R . .
H18B H 0.4794 1.5615 0.1072 0.093 Uiso 1 1 calc R . .
H18C H 0.5044 1.4970 0.1965 0.093 Uiso 1 1 calc R . .
C19 C 0.2011(5) 1.4881(4) 0.1649(4) 0.0369(15) Uani 1 1 d . . .
O19 O 0.2170(4) 1.5574(3) 0.2056(4) 0.0642(14) Uani 1 1 d . . .
N19 N 0.2882(4) 1.1914(3) 0.0102(3) 0.0374(12) Uani 1 1 d . . .
H19 H 0.2213 1.1981 0.0118 0.045 Uiso 1 1 calc R . .
C20 C 0.5736(4) 1.3281(4) 0.1420(4) 0.0385(16) Uani 1 1 d . . .
C21 C 0.5133(4) 1.2878(4) 0.2091(4) 0.0350(15) Uani 1 1 d . . .
H21 H 0.4413 1.2859 0.1969 0.042 Uiso 1 1 calc R . .
C22 C 0.5545(4) 1.2495(4) 0.2943(4) 0.0370(15) Uani 1 1 d . . .
C23 C 0.6605(5) 1.2522(4) 0.3091(5) 0.0449(16) Uani 1 1 d . . .
H23 H 0.6909 1.2275 0.3667 0.054 Uiso 1 1 calc R . .
C24 C 0.7218(5) 1.2901(4) 0.2416(5) 0.0512(18) Uani 1 1 d . . .
H24 H 0.7941 1.2887 0.2514 0.061 Uiso 1 1 calc R . .
C25 C 0.6792(5) 1.3301(5) 0.1600(5) 0.0531(19) Uani 1 1 d . . .
H25 H 0.7220 1.3591 0.1157 0.064 Uiso 1 1 calc R . .
C26 C 0.4897(4) 1.2072(4) 0.3689(4) 0.0410(16) Uani 1 1 d . . .
H26A H 0.4614 1.1528 0.3406 0.049 Uiso 1 1 calc R . .
H26B H 0.5342 1.1914 0.4262 0.049 Uiso 1 1 calc R . .
C27 C 0.3128(5) 1.2737(4) -0.1435(4) 0.0433(17) Uani 1 1 d . . .
H27 H 0.2391 1.2913 -0.1432 0.052 Uiso 1 1 calc R . .
C28 C 0.3192(6) 1.1955(5) -0.2033(5) 0.070(2) Uani 1 1 d . . .
H28A H 0.3913 1.1791 -0.2092 0.104 Uiso 1 1 calc R . .
H28B H 0.2885 1.2067 -0.2685 0.104 Uiso 1 1 calc R . .
H28C H 0.2823 1.1482 -0.1723 0.104 Uiso 1 1 calc R . .
C29 C 0.3729(6) 1.3487(5) -0.1898(5) 0.059(2) Uani 1 1 d . . .
H29A H 0.4445 1.3313 -0.1964 0.089 Uiso 1 1 calc R . .
H29B H 0.3699 1.4001 -0.1479 0.089 Uiso 1 1 calc R . .
H29C H 0.3425 1.3622 -0.2546 0.089 Uiso 1 1 calc R . .
C31 C 0.0354(4) 1.4694(4) 0.2402(4) 0.0372(15) Uani 1 1 d . . .
H31 H 0.0610 1.5199 0.2798 0.045 Uiso 1 1 calc R . .
C32 C 0.0286(4) 1.3924(4) 0.3065(4) 0.0328(14) Uani 1 1 d . . .
N33 N 0.0098(4) 1.3141(3) 0.2776(4) 0.0365(12) Uani 1 1 d . . .
C34 C 0.0159(4) 1.2611(4) 0.3601(4) 0.0350(15) Uani 1 1 d . . .
C35 C 0.0381(4) 1.3098(4) 0.4410(4) 0.0367(15) Uani 1 1 d . . .
N36 N 0.0457(3) 1.3943(3) 0.4068(4) 0.0376(12) Uani 1 1 d . . .
C37 C 0.0819(4) 1.4684(4) 0.4667(4) 0.0405(15) Uani 1 1 d . . .
H37A H 0.0425 1.4704 0.5272 0.049 Uiso 1 1 calc R . .
H37B H 0.0678 1.5226 0.4299 0.049 Uiso 1 1 calc R . .
C38 C 0.0573(5) 1.2865(4) 0.5455(4) 0.0506(18) Uani 1 1 d . . .
H38A H 0.0472 1.2241 0.5540 0.076 Uiso 1 1 calc R . .
H38B H 0.0096 1.3183 0.5860 0.076 Uiso 1 1 calc R . .
H38C H 0.1279 1.3018 0.5653 0.076 Uiso 1 1 calc R . .
C39 C 0.0085(4) 1.1672(4) 0.3493(5) 0.0353(15) Uani 1 1 d . . .
O39 O 0.0209(4) 1.1169(3) 0.4184(3) 0.0517(12) Uani 1 1 d . . .
N39 N 0.1100(4) 1.4493(3) 0.1677(4) 0.0395(12) Uani 1 1 d . . .
H39 H 0.0945 1.4096 0.1234 0.047 Uiso 1 1 calc R . .
C40 C 0.1931(4) 1.4647(3) 0.4941(4) 0.0307(14) Uani 1 1 d . . .
C41 C 0.2614(4) 1.4113(4) 0.4462(4) 0.0335(14) Uani 1 1 d . . .
H41 H 0.2374 1.3775 0.3921 0.040 Uiso 1 1 calc R . .
C42 C 0.3647(5) 1.4065(3) 0.4766(4) 0.0356(15) Uani 1 1 d . . .
C43 C 0.3987(5) 1.4577(4) 0.5557(4) 0.0394(15) Uani 1 1 d . . .
H43 H 0.4683 1.4548 0.5781 0.047 Uiso 1 1 calc R . .
C44 C 0.3317(5) 1.5123(4) 0.6013(4) 0.0411(16) Uani 1 1 d . . .
H44 H 0.3561 1.5482 0.6535 0.049 Uiso 1 1 calc R . .
C45 C 0.2301(5) 1.5151(4) 0.5719(4) 0.0361(15) Uani 1 1 d . . .
H45 H 0.1846 1.5519 0.6051 0.043 Uiso 1 1 calc R . .
C46 C 0.4402(4) 1.3473(4) 0.4274(5) 0.0375(15) Uani 1 1 d . . .
H46A H 0.4611 1.3755 0.3662 0.045 Uiso 1 1 calc R . .
H46B H 0.5022 1.3420 0.4708 0.045 Uiso 1 1 calc R . .
C47 C -0.0703(5) 1.4932(5) 0.1933(5) 0.0543(19) Uani 1 1 d . . .
H47 H -0.0947 1.4426 0.1530 0.065 Uiso 1 1 calc R . .
C48 C -0.0636(6) 1.5697(6) 0.1265(6) 0.082(3) Uani 1 1 d . . .
H48A H -0.1298 1.5785 0.0919 0.123 Uiso 1 1 calc R . .
H48B H -0.0107 1.5592 0.0789 0.123 Uiso 1 1 calc R . .
H48C H -0.0459 1.6215 0.1650 0.123 Uiso 1 1 calc R . .
C49 C -0.1465(5) 1.5079(6) 0.2718(6) 0.070(2) Uani 1 1 d . . .
H49A H -0.1286 1.5609 0.3079 0.105 Uiso 1 1 calc R . .
H49B H -0.1451 1.4585 0.3168 0.105 Uiso 1 1 calc R . .
H49C H -0.2153 1.5138 0.2416 0.105 Uiso 1 1 calc R . .
C51 C 0.0152(4) 1.0528(4) 0.2251(4) 0.0366(15) Uani 1 1 d . . .
H51 H 0.0073 1.0132 0.2822 0.044 Uiso 1 1 calc R . .
C52 C 0.1278(5) 1.0508(4) 0.1960(4) 0.0338(15) Uani 1 1 d . . .
N53 N 0.1609(3) 1.0964(3) 0.1247(3) 0.0337(12) Uani 1 1 d . . .
C54 C 0.2636(4) 1.0753(3) 0.1186(4) 0.0304(14) Uani 1 1 d . . .
C55 C 0.2895(4) 1.0153(3) 0.1876(4) 0.0344(15) Uani 1 1 d . . .
N56 N 0.2026(4) 1.0009(3) 0.2402(3) 0.0355(12) Uani 1 1 d . . .
C57 C 0.1987(5) 0.9534(4) 0.3321(4) 0.0453(16) Uani 1 1 d . . .
H57A H 0.2261 0.8943 0.3227 0.054 Uiso 1 1 calc R . .
H57B H 0.1264 0.9478 0.3506 0.054 Uiso 1 1 calc R . .
C58 C 0.3896(5) 0.9740(4) 0.2146(5) 0.0580(19) Uani 1 1 d . . .
H58A H 0.4373 0.9829 0.1618 0.087 Uiso 1 1 calc R . .
H58B H 0.3795 0.9118 0.2248 0.087 Uiso 1 1 calc R . .
H58C H 0.4179 1.0002 0.2750 0.087 Uiso 1 1 calc R . .
C59 C 0.3312(5) 1.1202(4) 0.0508(4) 0.0375(15) Uani 1 1 d . . .
O59 O 0.4174(3) 1.0957(3) 0.0360(3) 0.0545(13) Uani 1 1 d . . .
N59 N -0.0077(4) 1.1403(3) 0.2555(4) 0.0391(13) Uani 1 1 d . . .
H59 H -0.0330 1.1772 0.2119 0.047 Uiso 1 1 calc R . .
C60 C 0.2593(4) 0.9971(4) 0.4148(4) 0.0341(14) Uani 1 1 d . . .
C61 C 0.2825(5) 1.0875(4) 0.4138(5) 0.0414(16) Uani 1 1 d . . .
H61 H 0.2582 1.1225 0.3607 0.050 Uiso 1 1 calc R . .
C62 C 0.3399(4) 1.1243(4) 0.4896(4) 0.0345(15) Uani 1 1 d . . .
C63 C 0.3716(4) 1.0734(4) 0.5684(4) 0.0355(15) Uani 1 1 d . . .
H63 H 0.4113 1.0987 0.6204 0.043 Uiso 1 1 calc R . .
C64 C 0.3466(5) 0.9869(4) 0.5728(4) 0.0391(16) Uani 1 1 d . . .
H64 H 0.3677 0.9529 0.6279 0.047 Uiso 1 1 calc R . .
C65 C 0.2889(5) 0.9490(4) 0.4937(4) 0.0394(16) Uani 1 1 d . . .
H65 H 0.2710 0.8894 0.4961 0.047 Uiso 1 1 calc R . .
C66 C 0.3618(5) 1.2213(4) 0.4935(4) 0.0404(15) Uani 1 1 d . . .
H66A H 0.2973 1.2517 0.5080 0.048 Uiso 1 1 calc R . .
H66B H 0.4110 1.2325 0.5488 0.048 Uiso 1 1 calc R . .
C67 C -0.0553(5) 1.0216(4) 0.1414(4) 0.0412(16) Uani 1 1 d . . .
H67 H -0.0443 1.0603 0.0840 0.049 Uiso 1 1 calc R . .
C68 C -0.1663(5) 1.0278(5) 0.1653(5) 0.061(2) Uani 1 1 d . . .
H68A H -0.2088 1.0078 0.1093 0.092 Uiso 1 1 calc R . .
H68B H -0.1833 1.0881 0.1801 0.092 Uiso 1 1 calc R . .
H68C H -0.1792 0.9914 0.2224 0.092 Uiso 1 1 calc R . .
C69 C -0.0254(6) 0.9308(4) 0.1122(6) 0.066(2) Uani 1 1 d . . .
H69A H -0.0207 0.8939 0.1705 0.100 Uiso 1 1 calc R . .
H69B H 0.0411 0.9323 0.0813 0.100 Uiso 1 1 calc R . .
H69C H -0.0773 0.9074 0.0658 0.100 Uiso 1 1 calc R . .
C81 C 0.1891(10) 0.7085(7) 0.0419(9) 0.136(5) Uani 1 1 d . . .
H81A H 0.2388 0.6818 -0.0020 0.163 Uiso 1 1 calc R . .
H81B H 0.1663 0.6639 0.0884 0.163 Uiso 1 1 calc R . .
Cl1 Cl 0.2453(3) 0.7964(3) 0.1054(2) 0.1440(13) Uani 1 1 d . . .
Cl2 Cl 0.0839(2) 0.75012(18) -0.0263(2) 0.1198(10) Uani 1 1 d . . .
C82 C -0.3054(6) 1.1603(4) 0.6202(5) 0.060(2) Uani 1 1 d . . .
H82A H -0.3405 1.1246 0.5690 0.072 Uiso 1 1 calc R . .
H82B H -0.2864 1.1218 0.6758 0.072 Uiso 1 1 calc R . .
Cl3 Cl -0.19369(17) 1.20490(13) 0.57313(18) 0.0819(7) Uani 1 1 d . . .
Cl4 Cl -0.38939(15) 1.23938(14) 0.65952(17) 0.0799(6) Uani 1 1 d . . .

loop_
_atom_site_aniso_label
_atom_site_aniso_U_11
_atom_site_aniso_U_22
_atom_site_aniso_U_33
_atom_site_aniso_U_23
_atom_site_aniso_U_13
_atom_site_aniso_U_12
N1 0.043(3) 0.020(2) 0.037(3) 0.001(2) 0.009(2) -0.002(2)
C11 0.035(3) 0.035(3) 0.038(4) -0.001(3) 0.006(3) -0.004(3)
C12 0.036(4) 0.027(3) 0.025(3) 0.009(3) 0.004(3) -0.004(3)
N13 0.038(3) 0.034(3) 0.035(3) -0.001(2) 0.004(2) 0.002(2)
C14 0.040(4) 0.034(4) 0.033(3) -0.003(3) 0.006(3) -0.004(3)
C15 0.048(4) 0.044(4) 0.036(4) -0.005(3) 0.011(3) -0.013(3)
N16 0.032(3) 0.043(3) 0.031(3) -0.003(2) 0.005(2) -0.008(3)
C17 0.031(4) 0.069(5) 0.045(4) -0.004(4) 0.016(3) -0.010(3)
C18 0.058(5) 0.065(5) 0.065(5) -0.019(4) 0.017(4) -0.025(4)
C19 0.046(4) 0.026(4) 0.039(4) -0.001(3) 0.003(3) -0.010(3)
O19 0.066(3) 0.050(3) 0.079(4) -0.020(3) 0.027(3) -0.014(2)
N19 0.036(3) 0.031(3) 0.047(3) 0.009(2) 0.011(2) -0.004(2)
C20 0.037(4) 0.047(4) 0.031(4) -0.005(3) 0.004(3) -0.005(3)
C21 0.028(3) 0.038(3) 0.039(4) -0.007(3) 0.003(3) -0.006(3)
C22 0.038(4) 0.032(3) 0.042(4) -0.005(3) 0.002(3) 0.008(3)
C23 0.042(4) 0.047(4) 0.046(4) -0.007(3) -0.001(3) 0.005(3)
C24 0.032(4) 0.066(5) 0.056(5) 0.000(4) -0.002(4) -0.003(3)
C25 0.032(4) 0.064(5) 0.065(5) -0.009(4) 0.021(4) -0.008(3)
C26 0.038(3) 0.041(4) 0.044(4) 0.006(3) 0.006(3) 0.010(3)
C27 0.049(4) 0.050(4) 0.032(4) 0.002(3) 0.019(3) -0.009(3)
C28 0.097(6) 0.055(4) 0.058(5) -0.014(4) 0.025(4) -0.014(4)
C29 0.078(5) 0.065(5) 0.035(4) 0.004(3) 0.011(4) -0.012(4)
C31 0.042(4) 0.030(3) 0.041(4) -0.003(3) 0.010(3) 0.009(3)
C32 0.031(3) 0.039(4) 0.028(4) -0.003(3) 0.004(3) 0.005(3)
N33 0.034(3) 0.036(3) 0.040(3) -0.006(3) 0.003(2) -0.005(2)
C34 0.034(3) 0.039(4) 0.033(4) 0.005(3) 0.008(3) -0.002(3)
C35 0.039(4) 0.038(4) 0.034(4) -0.002(3) 0.011(3) -0.007(3)
N36 0.037(3) 0.032(3) 0.044(4) -0.008(3) 0.011(2) -0.002(2)
C37 0.049(4) 0.041(4) 0.032(3) -0.015(3) 0.000(3) 0.001(3)
C38 0.068(5) 0.054(4) 0.030(4) -0.002(3) 0.011(3) -0.006(4)
C39 0.036(4) 0.033(4) 0.037(4) 0.003(3) 0.018(3) -0.007(3)
O39 0.079(3) 0.039(3) 0.038(3) 0.004(2) 0.016(2) -0.016(2)
N39 0.041(3) 0.031(3) 0.047(3) -0.011(2) 0.007(3) 0.002(3)
C40 0.043(4) 0.025(3) 0.025(3) -0.003(3) 0.008(3) -0.005(3)
C41 0.042(4) 0.029(3) 0.030(3) -0.001(3) 0.002(3) -0.003(3)
C42 0.042(4) 0.025(3) 0.040(4) 0.003(3) 0.015(3) -0.006(3)
C43 0.045(4) 0.035(3) 0.039(4) -0.004(3) 0.006(3) -0.008(3)
C44 0.059(5) 0.036(4) 0.029(3) -0.008(3) 0.005(3) -0.011(3)
C45 0.050(4) 0.029(3) 0.030(4) -0.004(3) 0.012(3) 0.003(3)
C46 0.038(4) 0.033(3) 0.042(4) -0.003(3) 0.008(3) -0.003(3)
C47 0.057(5) 0.050(4) 0.058(5) 0.015(4) 0.016(4) 0.018(4)
C48 0.076(6) 0.090(6) 0.081(6) 0.025(5) 0.021(5) 0.034(5)
C49 0.043(4) 0.093(6) 0.075(5) 0.017(5) 0.025(4) 0.030(4)
C51 0.045(4) 0.031(3) 0.034(4) -0.003(3) 0.007(3) -0.003(3)
C52 0.040(4) 0.024(3) 0.038(4) -0.002(3) -0.006(3) -0.005(3)
N53 0.037(3) 0.031(3) 0.033(3) 0.011(2) 0.010(2) -0.005(2)
C54 0.037(4) 0.020(3) 0.034(4) -0.001(3) 0.001(3) -0.008(3)
C55 0.041(4) 0.023(3) 0.039(4) -0.006(3) 0.004(3) 0.003(3)
N56 0.052(3) 0.023(3) 0.032(3) 0.002(2) -0.003(3) -0.010(3)
C57 0.053(4) 0.033(3) 0.050(4) 0.010(3) -0.004(3) -0.005(3)
C58 0.063(5) 0.041(4) 0.070(5) 0.005(4) -0.002(4) 0.008(4)
C59 0.044(4) 0.031(4) 0.038(4) -0.006(3) 0.006(3) 0.005(3)
O59 0.049(3) 0.048(3) 0.068(3) 0.011(2) 0.025(2) 0.014(2)
N59 0.045(3) 0.035(3) 0.036(3) 0.000(2) -0.010(2) 0.002(2)
C60 0.039(3) 0.028(3) 0.036(4) 0.001(3) 0.008(3) -0.004(3)
C61 0.050(4) 0.033(4) 0.041(4) 0.008(3) 0.008(3) 0.005(3)
C62 0.035(4) 0.038(4) 0.031(4) -0.004(3) 0.007(3) -0.002(3)
C63 0.041(4) 0.039(4) 0.026(4) 0.000(3) 0.009(3) 0.009(3)
C64 0.051(4) 0.034(4) 0.033(4) 0.006(3) 0.008(3) 0.014(3)
C65 0.044(4) 0.033(3) 0.042(4) 0.015(3) 0.014(3) 0.008(3)
C66 0.056(4) 0.034(4) 0.032(3) -0.002(3) 0.009(3) 0.001(3)
C67 0.051(4) 0.045(4) 0.027(3) -0.008(3) 0.004(3) -0.020(3)
C68 0.047(4) 0.079(5) 0.058(5) -0.013(4) 0.007(4) -0.019(4)
C69 0.082(5) 0.051(5) 0.066(5) -0.021(4) -0.003(4) -0.021(4)
C81 0.220(14) 0.082(7) 0.102(8) 0.015(6) -0.048(9) -0.029(8)
Cl1 0.160(3) 0.183(3) 0.089(2) -0.028(2) 0.0040(19) -0.068(2)
Cl2 0.156(3) 0.0867(17) 0.115(2) -0.0274(17) -0.0159(18) 0.0001(18)
C82 0.077(5) 0.049(4) 0.054(5) 0.001(4) 0.012(4) 0.007(4)
Cl3 0.0763(13) 0.0571(12) 0.1138(17) -0.0071(12) 0.0240(12) -0.0021(10)
Cl4 0.0691(13) 0.0706(13) 0.1000(16) -0.0220(12) 0.0043(11) 0.0074(11)

loop_
_geom_bond_atom_site_label_1
_geom_bond_atom_site_label_2
_geom_bond_distance
_geom_bond_site_symmetry_2
_geom_bond_publ_flag
N1 C46 1.461(7) . ?
N1 C26 1.480(7) . ?
N1 C66 1.492(7) . ?
C11 N19 1.461(7) . ?
C11 C12 1.506(8) . ?
C11 C27 1.542(8) . ?
C12 N13 1.324(7) . ?
C12 N16 1.370(7) . ?
N13 C14 1.403(7) . ?
C14 C15 1.349(8) . ?
C14 C19 1.461(9) . ?
C15 N16 1.384(8) . ?
C15 C18 1.510(9) . ?
N16 C17 1.462(7) . ?
C17 C20 1.508(9) . ?
C19 O19 1.221(7) . ?
C19 N39 1.333(8) . ?
N19 C59 1.345(8) . ?
C20 C21 1.379(8) . ?
C20 C25 1.394(9) . ?
C21 C22 1.396(8) . ?
C22 C23 1.393(8) . ?
C22 C26 1.499(8) . ?
C23 C24 1.374(9) . ?
C24 C25 1.375(10) . ?
C27 C28 1.462(9) . ?
C27 C29 1.547(9) . ?
C31 N39 1.449(7) . ?
C31 C32 1.499(8) . ?
C31 C47 1.546(9) . ?
C32 N33 1.291(7) . ?
C32 N36 1.383(7) . ?
N33 C34 1.393(7) . ?
C34 C35 1.361(8) . ?
C34 C39 1.459(8) . ?
C35 N36 1.390(7) . ?
C35 C38 1.485(8) . ?
N36 C37 1.474(7) . ?
C37 C40 1.488(8) . ?
C39 O39 1.229(7) . ?
C39 N59 1.357(8) . ?
C40 C45 1.390(8) . ?
C40 C41 1.395(8) . ?
C41 C42 1.399(8) . ?
C42 C43 1.398(8) . ?
C42 C46 1.519(8) . ?
C43 C44 1.379(8) . ?
C44 C45 1.374(9) . ?
C47 C48 1.497(10) . ?
C47 C49 1.506(9) . ?
C51 N59 1.447(7) . ?
C51 C67 1.522(8) . ?
C51 C52 1.538(9) . ?
C52 N53 1.289(7) . ?
C52 N56 1.367(7) . ?
N53 C54 1.386(7) . ?
C54 C55 1.357(8) . ?
C54 C59 1.475(8) . ?
C55 N56 1.384(7) . ?
C55 C58 1.488(9) . ?
N56 C57 1.458(7) . ?
C57 C60 1.515(9) . ?
C59 O59 1.212(7) . ?
C60 C65 1.354(8) . ?
C60 C61 1.428(8) . ?
C61 C62 1.380(9) . ?
C62 C63 1.384(8) . ?
C62 C66 1.523(8) . ?
C63 C64 1.376(8) . ?
C64 C65 1.422(9) . ?
C67 C68 1.500(9) . ?
C67 C69 1.512(9) . ?
C81 Cl2 1.754(12) . ?
C81 Cl1 1.757(11) . ?
C82 Cl4 1.739(7) . ?
C82 Cl3 1.757(7) . ?

loop_
_cod_related_entry_id
_cod_related_entry_database
_cod_related_entry_code
1 ChemSpider 30652944
